data_7008963
loop_
_publ_author_name
'Sasaki, Miwa'
'Manseki, Kazuhiro'
'Horiuchi, Hiroaki'
'Kumagai, Motoko'
'Sakamoto, Masatomi'
'Sakiyama, Hiroshi'
'Nishida, Yuzo'
'Sakai, Masahiro'
'Sadaoka, Yoshihiko'
'Ohba, Masaaki'
'\=Okawa, Hisashi'

_publ_section_title
;
 Synthesis, structure, and magnetic properties of discrete d--f
 heterodinuclear complexes designed from tetrahedrally distorted
 [Cu(salabza)]
 (H2salabza&#x2005;=&#x2005;N,N&#x200A;'-bis(salicylidene)-2-aminobenzylamine)
 and [Ln(hfac)3]
 (Hhfac&#x2005;=&#x2005;1,1,1,5,5,5-hexafluoroacetylacetone,
 Ln&#x2005;=&#x2005;Gd or Lu)
;
_journal_issue 3
_journal_name_full 'Journal of the Chemical Society, Dalton Transactions'
_journal_page_first 259
_journal_paper_doi 10.1039/a907423f
_journal_year 2000
_space_group_IT_number 14
_symmetry_cell_setting monoclinic
_symmetry_Int_Tables_number 14
_symmetry_space_group_name_Hall '-P 2yn'
_symmetry_space_group_name_H-M 'P 1 21/n 1'
_audit_creation_date 'Wed Jan  7 16:36:18 1998'
_audit_creation_method 'from TEXRAY.INF file'
_cell_angle_alpha 90
_cell_angle_beta 105.45(1)
_cell_angle_gamma 90
_cell_formula_units_Z 4.00
_cell_length_a 17.354(3)
_cell_length_b 14.050(3)
_cell_length_c 17.780(3)
_cell_measurement_reflns_used 25
_cell_measurement_temperature 23.0
_cell_measurement_theta_max 30.01
_cell_measurement_theta_min 29.85
_cell_volume 4178.5(14)
_computing_cell_refinement 'MSC/AFC Diffractometer Control'
_computing_data_collection 'MSC/AFC Diffractometer Control'
_computing_data_reduction 'teXsan: PROCESS (MSC)'
_computing_publication_material 'teXsan: FINISH (MSC)'
_computing_structure_refinement 'teXsan: LS (MSC)'
_diffrn_ambient_temperature 23.0
_diffrn_measurement_device AFC7R
_diffrn_measurement_method 'omega/2-theta scans'
_diffrn_radiation_monochromator graphite
_diffrn_radiation_source 'X-ray tube'
_diffrn_radiation_type MoKalpha
_diffrn_radiation_wavelength 0.7107
_diffrn_reflns_av_R_equivalents 4.55
_diffrn_reflns_number 10321
_diffrn_standards_decay_% -24.05
_diffrn_standards_interval_count 150
_diffrn_standards_number 3
_exptl_absorpt_coefficient_mu_cm 22.190
_exptl_absorpt_correction_T_max 1.000
_exptl_absorpt_correction_T_min 0.954
_exptl_absorpt_correction_type empirical
_exptl_crystal_colour green
_exptl_crystal_density_diffrn 1.860
_exptl_crystal_description prismatic
_exptl_crystal_F_000 2272.00
_exptl_crystal_size_max 0.250
_exptl_crystal_size_min 0.150
_refine_diff_density_max -0.87830
_refine_diff_density_min 0.57990
_refine_ls_extinction_coef 0.58276
_refine_ls_extinction_method Zachariasen_type_2_Gaussian_isotropic
_refine_ls_goodness_of_fit_obs 1.300
_refine_ls_matrix_type full
_refine_ls_number_parameters 650
_refine_ls_number_reflns 6226
_refine_ls_number_restraints 0
_refine_ls_R_factor_obs 0.0340
_refine_ls_shift/esd_max 0.6410
_refine_ls_structure_factor_coef F
_refine_ls_weighting_scheme sigma
_refine_ls_wR_factor_obs 0.0400
_cod_data_source_file a907423f.txt
_cod_data_source_block '[Cu(salabza)Gd(hfac)3]'
_cod_depositor_comments
;
The following automatic conversions were performed:

'_atom_site_thermal_displace_type' tag value 'Uij' was replaced with
'Uani' value 91 time.

Automatic conversion script
Id: cif_fix_values 1646 2011-03-28 12:23:43Z adriana 

The following automatic conversions were performed:
data name '_exptl_crystal_f000' replaced with '_exptl_crystal_F_000'
as specified in the replacement file
'/home/antanas/src/cod-tools/trunk/data/replacement-values/replacement_tags.lst'.

Automatic conversion script
Id: cif_correct_tags 4998 2017-03-02 13:24:31Z antanas 
;
_cod_original_cell_volume 4178(1)
_cod_original_sg_symbol_H-M 'P 21/n     '
_cod_database_code 7008963
_exptl_absorpt_process_descript psi-scan
_diffrn_reflns_h_min -21
_diffrn_reflns_h_max 22
_diffrn_reflns_k_min 0
_diffrn_reflns_k_max 0
_diffrn_reflns_l_min -23
_diffrn_reflns_l_max 0
_diffrn_theta_max 27.5100
_diffrn_orient_matrix_11 -0.04358
_diffrn_orient_matrix_12 0.03912
_diffrn_orient_matrix_13 0.01161
_diffrn_orient_matrix_21 0.02245
_diffrn_orient_matrix_22 0.05833
_diffrn_orient_matrix_23 -0.01851
_diffrn_orient_matrix_31 -0.03421
_diffrn_orient_matrix_32 -0.01156
_diffrn_orient_matrix_33 -0.05411

loop_
_symmetry_equiv_pos_as_xyz
'   +x,   +y,   +z'
1/2-x,1/2+y,1/2-z
'   -x,   -y,   -z'
1/2+x,1/2-y,1/2+z

loop_
_atom_site_aniso_label
_atom_site_aniso_U_11
_atom_site_aniso_U_22
_atom_site_aniso_U_33
_atom_site_aniso_U_12
_atom_site_aniso_U_13
_atom_site_aniso_U_23
Gd1 0.0383(1) 0.0423(1) 0.0400(1) -0.0021(1) 0.01340(9) -0.0033(1)
Cu1 0.0473(3) 0.0403(3) 0.0476(3) -0.0008(3) 0.0210(3) -0.0048(3)
F1 0.073(3) 0.174(5) 0.125(4) -0.054(3) 0.047(3) -0.023(3)
F2 0.118(3) 0.067(3) 0.126(4) -0.026(2) 0.012(3) -0.002(3)
F3 0.111(3) 0.156(4) 0.079(3) -0.081(3) -0.028(2) 0.022(3)
F4 0.15(1) 0.19(1) 0.044(4) -0.09(1) 0.014(5) 0.004(6)
F4' 0.14(3) 0.17(4) 0.05(1) -0.13(3) -0.02(2) 0.04(2)
F5 0.28(2) 0.112(9) 0.112(10) 0.03(1) 0.08(1) 0.060(7)
F5' 0.18(1) 0.21(2) 0.073(8) 0.01(2) 0.073(9) 0.02(1)
F6' 0.11(1) 0.15(3) 0.05(2) 0.02(2) -0.01(1) 0.05(1)
F6 0.091(6) 0.22(2) 0.091(8) -0.019(8) 0.044(5) 0.055(9)
F7 0.068(2) 0.080(2) 0.090(2) 0.010(2) 0.044(2) -0.002(2)
F8 0.065(2) 0.131(4) 0.088(3) 0.047(2) 0.012(2) 0.024(3)
F9 0.072(2) 0.071(3) 0.223(5) -0.028(2) 0.079(3) -0.052(3)
F10 0.136(4) 0.153(5) 0.258(7) -0.078(4) 0.122(5) -0.156(5)
F11 0.141(5) 0.141(5) 0.190(6) 0.045(4) 0.060(4) -0.073(4)
F12 0.312(8) 0.127(4) 0.114(4) -0.030(5) 0.141(5) -0.049(3)
F13 0.152(5) 0.264(8) 0.082(3) -0.040(5) 0.061(3) -0.001(4)
F14 0.213(6) 0.089(4) 0.218(6) -0.011(4) 0.162(5) 0.027(4)
F15 0.141(4) 0.178(5) 0.190(5) 0.078(4) 0.131(4) 0.076(4)
F16 0.20(1) 0.07(1) 0.31(3) 0.060(9) 0.12(2) 0.05(1)
F16' 0.13(2) 0.21(3) 0.19(3) 0.10(2) 0.10(2) 0.16(3)
F17 0.131(10) 0.19(2) 0.18(1) 0.119(10) 0.08(1) 0.09(1)
F17' 0.40(9) 0.08(2) 0.12(2) 0.17(4) 0.02(4) 0.01(2)
F18 0.24(2) 0.25(2) 0.088(7) 0.13(2) 0.011(9) 0.049(9)
F18' 0.09(2) 0.14(3) 0.17(4) -0.01(2) -0.06(2) 0.05(2)
O1 0.059(2) 0.045(2) 0.036(2) 0.003(2) 0.017(2) -0.004(1)
O2 0.051(2) 0.041(2) 0.046(2) -0.001(1) 0.025(2) -0.007(1)
O3 0.046(2) 0.051(2) 0.045(2) -0.009(2) 0.011(2) -0.004(2)
O4 0.042(2) 0.056(2) 0.043(2) -0.004(2) 0.009(2) 0.001(2)
O5 0.046(2) 0.045(2) 0.062(2) -0.008(2) 0.020(2) -0.016(2)
O6 0.054(2) 0.063(2) 0.069(2) -0.012(2) 0.031(2) -0.023(2)
O7 0.045(2) 0.063(2) 0.057(2) 0.008(2) 0.022(2) 0.006(2)
O8 0.058(2) 0.055(2) 0.063(2) 0.010(2) 0.023(2) 0.007(2)
N1 0.051(2) 0.045(2) 0.052(2) 0.000(2) 0.023(2) 0.003(2)
N2 0.042(2) 0.045(2) 0.054(2) 0.001(2) 0.018(2) -0.008(2)
C1 0.057(3) 0.057(3) 0.038(3) 0.008(3) 0.013(2) -0.002(2)
C2 0.061(3) 0.065(4) 0.045(3) 0.011(3) 0.020(3) -0.002(3)
C3 0.102(5) 0.093(5) 0.047(3) 0.004(4) 0.031(3) 0.003(3)
C4 0.133(7) 0.123(7) 0.044(4) -0.017(6) 0.035(4) -0.008(4)
C5 0.131(7) 0.112(6) 0.048(4) -0.021(5) 0.016(4) -0.024(4)
C6 0.094(5) 0.073(4) 0.046(3) -0.002(4) 0.018(3) -0.006(3)
C7 0.056(3) 0.060(3) 0.055(3) 0.004(3) 0.027(3) 0.008(3)
C8 0.047(3) 0.053(3) 0.053(3) -0.005(2) 0.020(2) 0.011(2)
C9 0.049(3) 0.045(3) 0.063(3) -0.007(2) 0.020(3) 0.008(2)
C10 0.063(4) 0.054(3) 0.076(4) -0.012(3) 0.021(3) 0.001(3)
C11 0.065(4) 0.072(4) 0.090(5) -0.030(3) 0.016(4) 0.010(4)
C12 0.045(3) 0.091(5) 0.103(5) -0.005(3) 0.027(3) 0.029(4)
C13 0.051(3) 0.068(4) 0.080(4) 0.005(3) 0.033(3) 0.014(3)
C14 0.062(3) 0.037(3) 0.073(4) 0.001(2) 0.026(3) -0.001(3)
C15 0.043(3) 0.045(3) 0.058(3) 0.004(2) 0.012(2) -0.012(2)
C16 0.037(2) 0.050(3) 0.045(3) 0.003(2) 0.013(2) -0.009(2)
C17 0.032(2) 0.055(3) 0.039(2) 0.000(2) 0.011(2) -0.007(2)
C18 0.042(3) 0.054(3) 0.051(3) 0.002(2) 0.016(2) -0.005(2)
C19 0.049(3) 0.067(4) 0.055(3) 0.002(3) 0.023(3) 0.002(3)
C20 0.061(4) 0.086(4) 0.057(3) 0.005(3) 0.033(3) -0.011(3)
C21 0.053(3) 0.065(4) 0.059(3) 0.005(3) 0.021(3) -0.019(3)
C22 0.062(4) 0.074(4) 0.061(4) -0.019(3) 0.007(3) 0.001(3)
C23 0.039(3) 0.051(3) 0.054(3) -0.003(2) 0.011(2) -0.007(2)
C24 0.058(3) 0.098(5) 0.045(3) -0.025(3) 0.010(3) -0.002(3)
C25 0.054(3) 0.068(3) 0.040(3) -0.009(3) 0.014(2) 0.004(3)
C26 0.080(5) 0.140(8) 0.048(4) -0.047(6) 0.004(4) 0.016(5)
C27 0.045(3) 0.052(3) 0.073(4) 0.000(3) 0.016(3) -0.011(3)
C28 0.041(3) 0.044(3) 0.050(3) 0.003(2) 0.014(2) 0.004(2)
C29 0.043(3) 0.047(3) 0.063(3) -0.005(2) 0.014(2) -0.012(2)
C30 0.055(3) 0.047(3) 0.050(3) -0.002(2) 0.018(2) -0.011(2)
C31 0.075(4) 0.078(5) 0.104(6) -0.011(4) 0.052(4) -0.042(4)
C32 0.073(4) 0.092(5) 0.093(5) 0.008(4) 0.050(4) -0.001(4)
C33 0.048(3) 0.055(3) 0.061(3) -0.001(2) 0.020(3) -0.003(3)
C34 0.056(3) 0.077(4) 0.085(4) 0.027(3) 0.037(3) 0.015(3)
C35 0.061(4) 0.053(3) 0.061(4) 0.014(3) 0.014(3) 0.003(3)
C36 0.105(7) 0.090(6) 0.097(7) 0.032(6) 0.034(6) 0.031(5)

loop_
_atom_site_label
_atom_site_fract_x
_atom_site_fract_y
_atom_site_fract_z
_atom_site_U_iso_or_equiv
_atom_site_thermal_displace_type
_atom_site_calc_flag
_atom_site_calc_attached_atom
Gd1 0.16185(1) 0.21755(2) -0.02492(1) 0.03963(6) Uani ? ?
Cu1 0.14488(4) 0.44585(4) -0.05325(4) 0.0435(2) Uani ? ?
F1 0.4114(2) 0.3903(4) 0.0925(3) 0.120(2) Uani ? ?
F2 0.3350(3) 0.4861(3) 0.1264(3) 0.108(2) Uani ? ?
F3 0.4080(3) 0.3956(3) 0.2102(2) 0.126(2) Uani ? ?
F4 0.2498(9) 0.183(1) 0.3060(6) 0.129(5) Uani ? ?
F4' 0.153(2) 0.107(3) 0.229(2) 0.13(1) Uani ? ?
F5 0.231(1) 0.0655(10) 0.2383(9) 0.165(6) Uani ? ?
F5' 0.179(1) 0.249(1) 0.2848(9) 0.145(7) Uani ? ?
F6' 0.263(2) 0.136(2) 0.284(2) 0.109(9) Uani ? ?
F6 0.1320(8) 0.149(1) 0.2390(9) 0.129(5) Uani ? ?
F7 -0.1035(2) 0.1386(2) 0.0053(2) 0.075(1) Uani ? ?
F8 -0.1446(2) 0.1667(3) -0.1147(2) 0.096(1) Uani ? ?
F9 -0.1365(2) 0.0233(3) -0.0721(3) 0.115(2) Uani ? ?
F10 0.0344(3) -0.1097(4) -0.2112(4) 0.169(3) Uani ? ?
F11 0.1540(3) -0.0967(4) -0.1581(4) 0.154(2) Uani ? ?
F12 0.1037(4) -0.0122(4) -0.2510(3) 0.168(3) Uani ? ?
F13 0.3127(4) 0.1938(5) -0.2295(3) 0.160(3) Uani ? ?
F14 0.3745(4) 0.3005(3) -0.1593(4) 0.154(3) Uani ? ?
F15 0.4268(3) 0.1685(4) -0.1593(3) 0.153(2) Uani ? ?
F16 0.328(1) -0.071(1) 0.058(2) 0.182(9) Uani ? ?
F16' 0.336(2) -0.035(4) 0.113(3) 0.16(1) Uani ? ?
F17 0.435(1) -0.029(2) 0.053(1) 0.160(7) Uani ? ?
F17' 0.371(6) -0.083(3) 0.038(2) 0.21(2) Uani ? ?
F18 0.391(2) 0.035(2) 0.1395(7) 0.196(7) Uani ? ?
F18' 0.445(3) 0.028(3) 0.103(4) 0.15(1) Uani ? ?
O1 0.1228(2) 0.3361(2) -0.1204(2) 0.0459(10) Uani ? ?
O2 0.0985(2) 0.3658(2) 0.0108(2) 0.0435(9) Uani ? ?
O3 0.2634(2) 0.3197(2) 0.0475(2) 0.0478(10) Uani ? ?
O4 0.1681(2) 0.1902(2) 0.1071(2) 0.0472(10) Uani ? ?
O5 0.0282(2) 0.1684(2) -0.0391(2) 0.050(1) Uani ? ?
O6 0.1323(2) 0.0852(3) -0.1116(2) 0.059(1) Uani ? ?
O7 0.2584(2) 0.2235(3) -0.0988(2) 0.053(1) Uani ? ?
O8 0.2640(2) 0.1055(3) 0.0271(2) 0.057(1) Uani ? ?
N1 0.2214(2) 0.4965(3) -0.1070(2) 0.048(1) Uani ? ?
N2 0.1446(2) 0.5594(3) 0.0061(2) 0.046(1) Uani ? ?
C1 0.1222(3) 0.3383(4) -0.1956(3) 0.051(2) Uani ? ?
C2 0.1676(3) 0.4050(4) -0.2251(3) 0.056(2) Uani ? ?
C3 0.1655(4) 0.4020(5) -0.3049(3) 0.078(2) Uani ? ?
C4 0.1184(5) 0.3384(6) -0.3540(4) 0.098(3) Uani ? ?
C5 0.0747(5) 0.2740(6) -0.3247(4) 0.099(3) Uani ? ?
C6 0.0757(4) 0.2748(4) -0.2468(3) 0.071(2) Uani ? ?
C7 0.2205(3) 0.4735(4) -0.1778(3) 0.055(2) Uani ? ?
C8 0.2841(3) 0.5572(4) -0.0635(3) 0.050(1) Uani ? ?
C9 0.2646(3) 0.6298(4) -0.0182(3) 0.051(1) Uani ? ?
C10 0.3255(4) 0.6862(4) 0.0250(4) 0.064(2) Uani ? ?
C11 0.4034(4) 0.6720(5) 0.0241(4) 0.077(2) Uani ? ?
C12 0.4225(3) 0.6008(5) -0.0198(4) 0.078(2) Uani ? ?
C13 0.3630(3) 0.5416(4) -0.0646(4) 0.064(2) Uani ? ?
C14 0.1794(3) 0.6464(4) -0.0183(3) 0.056(2) Uani ? ?
C15 0.1097(3) 0.5657(3) 0.0614(3) 0.049(1) Uani ? ?
C16 0.0730(3) 0.4908(3) 0.0937(3) 0.044(1) Uani ? ?
C17 0.0692(3) 0.3947(4) 0.0689(3) 0.042(1) Uani ? ?
C18 0.0319(3) 0.3289(4) 0.1065(3) 0.048(1) Uani ? ?
C19 0.0010(3) 0.3554(4) 0.1670(3) 0.055(2) Uani ? ?
C20 0.0033(3) 0.4496(5) 0.1906(3) 0.065(2) Uani ? ?
C21 0.0390(3) 0.5154(4) 0.1550(3) 0.058(2) Uani ? ?
C22 0.3639(4) 0.3998(5) 0.1388(4) 0.068(2) Uani ? ?
C23 0.2966(3) 0.3264(4) 0.1189(3) 0.048(1) Uani ? ?
C24 0.2795(3) 0.2778(5) 0.1792(3) 0.068(2) Uani ? ?
C25 0.2159(3) 0.2131(4) 0.1687(3) 0.054(2) Uani ? ?
C26 0.2048(5) 0.1630(7) 0.2412(4) 0.092(3) Uani ? ?
C27 -0.1012(3) 0.1063(4) -0.0638(3) 0.056(2) Uani ? ?
C28 -0.0157(3) 0.1032(3) -0.0732(3) 0.044(1) Uani ? ?
C29 0.0018(3) 0.0313(4) -0.1192(3) 0.051(2) Uani ? ?
C30 0.0752(3) 0.0294(4) -0.1354(3) 0.050(1) Uani ? ?
C31 0.0899(4) -0.0472(5) -0.1909(5) 0.080(2) Uani ? ?
C32 0.3599(4) 0.2100(6) -0.1611(5) 0.081(2) Uani ? ?
C33 0.3208(3) 0.1802(4) -0.0973(3) 0.054(2) Uani ? ?
C34 0.3584(3) 0.1110(5) -0.0463(4) 0.069(2) Uani ? ?
C35 0.3270(3) 0.0788(4) 0.0132(3) 0.059(2) Uani ? ?
C36 0.3725(6) 0.0027(8) 0.0692(6) 0.096(3) Uani ? ?
H1 0.1983 0.4445 -0.3244 0.0936 Uani ? ?
H2 0.1157 0.3393 -0.4093 0.1118 Uani ? ?
H3 0.0429 0.2284 -0.3590 0.1152 Uani ? ?
H4 0.0430 0.2299 -0.2286 0.0840 Uani ? ?
H5 0.2588 0.5046 -0.1998 0.0639 Uani ? ?
H6 0.3132 0.7358 0.0567 0.0758 Uani ? ?
H7 0.4444 0.7128 0.0533 0.0909 Uani ? ?
H8 0.4765 0.5907 -0.0197 0.0936 Uani ? ?
H9 0.3763 0.4916 -0.0958 0.0762 Uani ? ?
H10 0.1495 0.6619 -0.0710 0.0684 Uani ? ?
H11 0.1761 0.6971 0.0147 0.0684 Uani ? ?
H12 0.1082 0.6273 0.0835 0.0591 Uani ? ?
H13 0.0281 0.2638 0.0901 0.0570 Uani ? ?
H14 -0.0231 0.3087 0.1925 0.0658 Uani ? ?
H15 -0.0204 0.4688 0.2317 0.0751 Uani ? ?
H16 0.0417 0.5802 0.1725 0.0675 Uani ? ?
H17 0.3124 0.2886 0.2310 0.0811 Uani ? ?
H18 -0.0368 -0.0163 -0.1404 0.0615 Uani ? ?
H19 0.4081 0.0842 -0.0516 0.0813 Uani ? ?

loop_
_atom_type_symbol
_atom_type_oxidation_number
_atom_type_number_in_cell
_atom_type_scat_dispersion_real
_atom_type_scat_dispersion_imag
_atom_type_scat_source
C 0 144 0.003 0.002 'International Tables'
H 0 76 0.000 0.000 'International Tables'
N 0 8 0.006 0.003 'International Tables'
O 0 32 0.011 0.006 'International Tables'
F 0 72 0.017 0.010 'International Tables'
Cu 0 4 0.320 1.265 'International Tables'
Gd 0 4 -0.165 3.904 'International Tables'

loop_
_geom_angle_atom_site_label_1
_geom_angle_atom_site_label_2
_geom_angle_atom_site_label_3
_geom_angle
_geom_angle_site_symmetry_1
_geom_angle_site_symmetry_2
_geom_angle_site_symmetry_3
_geom_angle_publ_flag
Cu(1) Gd(1) O(1) 35.87(8) ? ? ? yes
Cu(1) Gd(1) O(2) 36.23(7) ? ? ? yes
Cu(1) Gd(1) O(3) 60.64(8) ? ? ? yes
Cu(1) Gd(1) O(4) 107.10(8) ? ? ? yes
Cu(1) Gd(1) O(5) 103.02(8) ? ? ? yes
Cu(1) Gd(1) O(6) 132.49(10) ? ? ? yes
Cu(1) Gd(1) O(7) 85.88(9) ? ? ? yes
Cu(1) Gd(1) O(8) 138.17(9) ? ? ? yes
O(1) Gd(1) O(2) 62.2(1) ? ? ? yes
O(1) Gd(1) O(3) 89.6(1) ? ? ? yes
O(1) Gd(1) O(4) 140.0(1) ? ? ? yes
O(1) Gd(1) O(5) 92.5(1) ? ? ? yes
O(1) Gd(1) O(6) 96.6(1) ? ? ? yes
O(1) Gd(1) O(7) 71.8(1) ? ? ? yes
O(1) Gd(1) O(8) 142.8(1) ? ? ? yes
O(2) Gd(1) O(3) 70.9(1) ? ? ? yes
O(2) Gd(1) O(4) 77.9(1) ? ? ? yes
O(2) Gd(1) O(5) 77.7(1) ? ? ? yes
O(2) Gd(1) O(6) 141.0(1) ? ? ? yes
O(2) Gd(1) O(7) 121.8(1) ? ? ? yes
O(2) Gd(1) O(8) 141.7(1) ? ? ? yes
O(3) Gd(1) O(4) 74.1(1) ? ? ? yes
O(3) Gd(1) O(5) 143.1(1) ? ? ? yes
O(3) Gd(1) O(6) 145.6(1) ? ? ? yes
O(3) Gd(1) O(7) 75.5(1) ? ? ? yes
O(3) Gd(1) O(8) 79.6(1) ? ? ? yes
O(4) Gd(1) O(5) 81.0(1) ? ? ? yes
O(4) Gd(1) O(6) 117.6(1) ? ? ? yes
O(4) Gd(1) O(7) 134.5(1) ? ? ? yes
O(4) Gd(1) O(8) 70.8(1) ? ? ? yes
O(5) Gd(1) O(6) 70.6(1) ? ? ? yes
O(5) Gd(1) O(7) 139.6(1) ? ? ? yes
O(5) Gd(1) O(8) 117.3(1) ? ? ? yes
O(6) Gd(1) O(7) 74.5(1) ? ? ? yes
O(6) Gd(1) O(8) 75.1(1) ? ? ? yes
O(7) Gd(1) O(8) 71.1(1) ? ? ? yes
Gd(1) Cu(1) O(1) 45.56(9) ? ? ? yes
Gd(1) Cu(1) O(2) 50.61(9) ? ? ? yes
Gd(1) Cu(1) N(1) 112.8(1) ? ? ? yes
Gd(1) Cu(1) N(2) 138.7(1) ? ? ? yes
O(1) Cu(1) O(2) 81.5(1) ? ? ? yes
O(1) Cu(1) N(1) 92.1(2) ? ? ? yes
O(1) Cu(1) N(2) 168.7(2) ? ? ? yes
O(2) Cu(1) N(1) 160.7(2) ? ? ? yes
O(2) Cu(1) N(2) 95.7(1) ? ? ? yes
N(1) Cu(1) N(2) 93.9(2) ? ? ? yes
F(5') F(4) F(6') 133(2) ? ? ? yes
F(5') F(4) C(26) 68(1) ? ? ? yes
F(6') F(4) C(26) 64(1) ? ? ? yes
F(5) F(4') F(6) 142(3) ? ? ? yes
F(5) F(4') C(26) 66(1) ? ? ? yes
F(6) F(4') C(26) 79(3) ? ? ? yes
F(4') F(5) F(6') 90(1) ? ? ? yes
F(4') F(5) C(26) 48(1) ? ? ? yes
F(6') F(5) C(26) 49(1) ? ? ? yes
F(4) F(5') F(6) 82(1) ? ? ? yes
F(4) F(5') C(26) 47.5(6) ? ? ? yes
F(6) F(5') C(26) 45.2(7) ? ? ? yes
F(4) F(6') F(5) 140(3) ? ? ? yes
F(4) F(6') C(26) 75(2) ? ? ? yes
F(5) F(6') C(26) 71(1) ? ? ? yes
F(4') F(6) F(5') 125(2) ? ? ? yes
F(4') F(6) C(26) 65(2) ? ? ? yes
F(5') F(6) C(26) 61.2(10) ? ? ? yes
F(16') F(16) F(17') 120(5) ? ? ? yes
F(16') F(16) C(36) 63(2) ? ? ? yes
F(17') F(16) C(36) 71(4) ? ? ? yes
F(16) F(16') F(18) 124(2) ? ? ? yes
F(16) F(16') C(36) 66(1) ? ? ? yes
F(18) F(16') C(36) 58(1) ? ? ? yes
F(17') F(17) F(18') 118(2) ? ? ? yes
F(17') F(17) C(36) 61(1) ? ? ? yes
F(18') F(17) C(36) 63(2) ? ? ? yes
F(16) F(17') F(17) 123(4) ? ? ? yes
F(16) F(17') C(36) 66(2) ? ? ? yes
F(17) F(17') C(36) 58(2) ? ? ? yes
F(16') F(18) F(18') 107(2) ? ? ? yes
F(16') F(18) C(36) 55(1) ? ? ? yes
F(18') F(18) C(36) 60(1) ? ? ? yes
F(17) F(18') F(18) 117(2) ? ? ? yes
F(17) F(18') C(36) 61(1) ? ? ? yes
F(18) F(18') C(36) 59(2) ? ? ? yes
Gd(1) O(1) Cu(1) 98.6(1) ? ? ? yes
Gd(1) O(1) C(1) 131.7(3) ? ? ? yes
Cu(1) O(1) C(1) 123.4(3) ? ? ? yes
Gd(1) O(2) Cu(1) 93.2(1) ? ? ? yes
Gd(1) O(2) C(17) 137.1(3) ? ? ? yes
Cu(1) O(2) C(17) 126.0(3) ? ? ? yes
Gd(1) O(3) C(23) 132.3(3) ? ? ? yes
Gd(1) O(4) C(25) 133.5(3) ? ? ? yes
Gd(1) O(5) C(28) 136.3(3) ? ? ? yes
Gd(1) O(6) C(30) 136.4(3) ? ? ? yes
Gd(1) O(7) C(33) 135.1(3) ? ? ? yes
Gd(1) O(8) C(35) 137.0(4) ? ? ? yes
Cu(1) N(1) C(7) 123.2(4) ? ? ? yes
Cu(1) N(1) C(8) 117.8(3) ? ? ? yes
C(7) N(1) C(8) 118.9(4) ? ? ? yes
Cu(1) N(2) C(14) 117.8(3) ? ? ? yes
Cu(1) N(2) C(15) 123.2(3) ? ? ? yes
C(14) N(2) C(15) 118.7(4) ? ? ? yes
O(1) C(1) C(2) 122.1(5) ? ? ? yes
O(1) C(1) C(6) 119.8(5) ? ? ? yes
C(2) C(1) C(6) 118.1(5) ? ? ? yes
C(1) C(2) C(3) 119.1(6) ? ? ? yes
C(1) C(2) C(7) 124.0(5) ? ? ? yes
C(3) C(2) C(7) 116.8(5) ? ? ? yes
C(2) C(3) C(4) 121.0(6) ? ? ? yes
C(2) C(3) H(1) 119.3671 ? ? ? no
C(4) C(3) H(1) 119.5906 ? ? ? no
C(3) C(4) C(5) 119.4(6) ? ? ? yes
C(3) C(4) H(2) 119.9260 ? ? ? no
C(5) C(4) H(2) 120.7185 ? ? ? no
C(4) C(5) C(6) 121.0(7) ? ? ? yes
C(4) C(5) H(3) 119.1914 ? ? ? no
C(6) C(5) H(3) 119.8055 ? ? ? no
C(1) C(6) C(5) 121.3(6) ? ? ? yes
C(1) C(6) H(4) 119.9075 ? ? ? no
C(5) C(6) H(4) 118.7945 ? ? ? no
N(1) C(7) C(2) 125.2(5) ? ? ? yes
N(1) C(7) H(5) 116.8223 ? ? ? no
C(2) C(7) H(5) 117.9364 ? ? ? no
N(1) C(8) C(9) 118.6(4) ? ? ? yes
N(1) C(8) C(13) 120.4(5) ? ? ? yes
C(9) C(8) C(13) 121.0(5) ? ? ? yes
C(8) C(9) C(10) 118.2(5) ? ? ? yes
C(8) C(9) C(14) 120.3(5) ? ? ? yes
C(10) C(9) C(14) 121.5(5) ? ? ? yes
C(9) C(10) C(11) 121.4(6) ? ? ? yes
C(9) C(10) H(6) 119.2096 ? ? ? no
C(11) C(10) H(6) 119.3469 ? ? ? no
C(10) C(11) C(12) 120.3(6) ? ? ? yes
C(10) C(11) H(7) 120.0352 ? ? ? no
C(12) C(11) H(7) 119.6885 ? ? ? no
C(11) C(12) C(13) 120.6(6) ? ? ? yes
C(11) C(12) H(8) 119.9689 ? ? ? no
C(13) C(12) H(8) 119.4213 ? ? ? no
C(8) C(13) C(12) 118.5(6) ? ? ? yes
C(8) C(13) H(9) 120.7636 ? ? ? no
C(12) C(13) H(9) 120.7307 ? ? ? no
N(2) C(14) C(9) 110.5(4) ? ? ? yes
N(2) C(14) H(10) 108.3697 ? ? ? no
N(2) C(14) H(11) 110.3240 ? ? ? no
C(9) C(14) H(10) 108.1305 ? ? ? no
C(9) C(14) H(11) 110.0386 ? ? ? no
H(10) C(14) H(11) 109.3796 ? ? ? no
N(2) C(15) C(16) 127.4(4) ? ? ? yes
N(2) C(15) H(12) 116.5733 ? ? ? no
C(16) C(15) H(12) 115.9781 ? ? ? no
C(15) C(16) C(17) 124.5(4) ? ? ? yes
C(15) C(16) C(21) 116.9(5) ? ? ? yes
C(17) C(16) C(21) 118.6(5) ? ? ? yes
O(2) C(17) C(16) 122.5(4) ? ? ? yes
O(2) C(17) C(18) 119.4(4) ? ? ? yes
C(16) C(17) C(18) 118.2(4) ? ? ? yes
C(17) C(18) C(19) 121.5(5) ? ? ? yes
C(17) C(18) H(13) 119.4097 ? ? ? no
C(19) C(18) H(13) 119.1137 ? ? ? no
C(18) C(19) C(20) 120.6(5) ? ? ? yes
C(18) C(19) H(14) 119.7673 ? ? ? no
C(20) C(19) H(14) 119.6216 ? ? ? no
C(19) C(20) C(21) 119.3(5) ? ? ? yes
C(19) C(20) H(15) 120.6917 ? ? ? no
C(21) C(20) H(15) 120.0384 ? ? ? no
C(16) C(21) C(20) 121.9(5) ? ? ? yes
C(16) C(21) H(16) 119.1601 ? ? ? no
C(20) C(21) H(16) 118.9589 ? ? ? no
F(1) C(22) F(2) 105.3(6) ? ? ? yes
F(1) C(22) F(3) 107.5(6) ? ? ? yes
F(1) C(22) C(23) 110.7(5) ? ? ? yes
F(2) C(22) F(3) 107.9(6) ? ? ? yes
F(2) C(22) C(23) 110.6(5) ? ? ? yes
F(3) C(22) C(23) 114.3(5) ? ? ? yes
O(3) C(23) C(22) 113.8(5) ? ? ? yes
O(3) C(23) C(24) 128.3(5) ? ? ? yes
C(22) C(23) C(24) 117.8(5) ? ? ? yes
C(23) C(24) C(25) 123.1(5) ? ? ? yes
C(23) C(24) H(17) 118.5031 ? ? ? no
C(25) C(24) H(17) 118.4459 ? ? ? no
O(4) C(25) C(24) 127.5(5) ? ? ? yes
O(4) C(25) C(26) 115.2(5) ? ? ? yes
C(24) C(25) C(26) 117.3(5) ? ? ? yes
F(4) C(26) F(4') 125(1) ? ? ? yes
F(4) C(26) F(5) 97(1) ? ? ? yes
F(4) C(26) F(5') 63.8(9) ? ? ? yes
F(4) C(26) F(6') 40(1) ? ? ? yes
F(4) C(26) F(6) 115(1) ? ? ? yes
F(4) C(26) C(25) 119.4(8) ? ? ? yes
F(4') C(26) F(5) 65(2) ? ? ? yes
F(4') C(26) F(5') 107(2) ? ? ? yes
F(4') C(26) F(6') 113(2) ? ? ? yes
F(4') C(26) F(6) 35(2) ? ? ? yes
F(4') C(26) C(25) 114(1) ? ? ? yes
F(5) C(26) F(5') 152.0(9) ? ? ? yes
F(5) C(26) F(6') 59(1) ? ? ? yes
F(5) C(26) F(6) 99(1) ? ? ? yes
F(5) C(26) C(25) 107.1(8) ? ? ? yes
F(5') C(26) F(6') 104(1) ? ? ? yes
F(5') C(26) F(6) 73(1) ? ? ? yes
F(5') C(26) C(25) 100.3(8) ? ? ? yes
F(6') C(26) F(6) 131(1) ? ? ? yes
F(6') C(26) C(25) 115(1) ? ? ? yes
F(6) C(26) C(25) 113.3(10) ? ? ? yes
F(7) C(27) F(8) 105.2(4) ? ? ? yes
F(7) C(27) F(9) 106.3(5) ? ? ? yes
F(7) C(27) C(28) 112.4(4) ? ? ? yes
F(8) C(27) F(9) 109.3(5) ? ? ? yes
F(8) C(27) C(28) 109.6(5) ? ? ? yes
F(9) C(27) C(28) 113.6(4) ? ? ? yes
O(5) C(28) C(27) 114.2(4) ? ? ? yes
O(5) C(28) C(29) 128.6(5) ? ? ? yes
C(27) C(28) C(29) 117.1(4) ? ? ? yes
C(28) C(29) C(30) 119.9(5) ? ? ? yes
C(28) C(29) H(18) 120.2509 ? ? ? no
C(30) C(29) H(18) 119.8376 ? ? ? no
O(6) C(30) C(29) 127.8(5) ? ? ? yes
O(6) C(30) C(31) 114.0(5) ? ? ? yes
C(29) C(30) C(31) 118.1(5) ? ? ? yes
F(10) C(31) F(11) 104.3(7) ? ? ? yes
F(10) C(31) F(12) 109.2(7) ? ? ? yes
F(10) C(31) C(30) 115.0(5) ? ? ? yes
F(11) C(31) F(12) 104.8(6) ? ? ? yes
F(11) C(31) C(30) 110.8(6) ? ? ? yes
F(12) C(31) C(30) 112.1(6) ? ? ? yes
F(13) C(32) F(14) 105.5(7) ? ? ? yes
F(13) C(32) F(15) 106.5(6) ? ? ? yes
F(13) C(32) C(33) 110.8(6) ? ? ? yes
F(14) C(32) F(15) 105.8(6) ? ? ? yes
F(14) C(32) C(33) 112.0(6) ? ? ? yes
F(15) C(32) C(33) 115.5(6) ? ? ? yes
O(7) C(33) C(32) 114.0(5) ? ? ? yes
O(7) C(33) C(34) 128.6(5) ? ? ? yes
C(32) C(33) C(34) 117.4(5) ? ? ? yes
C(33) C(34) C(35) 121.5(5) ? ? ? yes
C(33) C(34) H(19) 119.3115 ? ? ? no
C(35) C(34) H(19) 119.2120 ? ? ? no
O(8) C(35) C(34) 126.7(5) ? ? ? yes
O(8) C(35) C(36) 114.3(6) ? ? ? yes
C(34) C(35) C(36) 119.1(6) ? ? ? yes
F(16) C(36) F(16') 50(2) ? ? ? yes
F(16) C(36) F(17) 101(1) ? ? ? yes
F(16) C(36) F(17') 41(4) ? ? ? yes
F(16) C(36) F(18) 114(1) ? ? ? yes
F(16) C(36) F(18') 140(2) ? ? ? yes
F(16) C(36) C(35) 106(1) ? ? ? yes
F(16') C(36) F(17) 126(1) ? ? ? yes
F(16') C(36) F(17') 84(3) ? ? ? yes
F(16') C(36) F(18) 65(1) ? ? ? yes
F(16') C(36) F(18') 115(2) ? ? ? yes
F(16') C(36) C(35) 116(1) ? ? ? yes
F(17) C(36) F(17') 60(3) ? ? ? yes
F(17) C(36) F(18) 110(1) ? ? ? yes
F(17) C(36) F(18') 54(2) ? ? ? yes
F(17) C(36) C(35) 114.3(8) ? ? ? yes
F(17') C(36) F(18) 134(1) ? ? ? yes
F(17') C(36) F(18') 110(2) ? ? ? yes
F(17') C(36) C(35) 114(1) ? ? ? yes
F(18) C(36) F(18') 59(2) ? ? ? yes
F(18) C(36) C(35) 109.5(10) ? ? ? yes
F(18') C(36) C(35) 112(1) ? ? ? yes

loop_
_geom_bond_atom_site_label_1
_geom_bond_atom_site_label_2
_geom_bond_distance
_geom_bond_site_symmetry_1
_geom_bond_site_symmetry_2
_geom_bond_publ_flag
Gd(1) Cu(1) 3.2481(8) ? ? yes
Gd(1) O(1) 2.345(3) ? ? yes
Gd(1) O(2) 2.514(3) ? ? yes
Gd(1) O(3) 2.369(3) ? ? yes
Gd(1) O(4) 2.353(3) ? ? yes
Gd(1) O(5) 2.369(3) ? ? yes
Gd(1) O(6) 2.383(3) ? ? yes
Gd(1) O(7) 2.391(3) ? ? yes
Gd(1) O(8) 2.367(4) ? ? yes
Cu(1) O(1) 1.925(3) ? ? yes
Cu(1) O(2) 1.923(3) ? ? yes
Cu(1) N(1) 1.965(4) ? ? yes
Cu(1) N(2) 1.914(4) ? ? yes
F(1) C(22) 1.318(7) ? ? yes
F(2) C(22) 1.309(7) ? ? yes
F(3) C(22) 1.297(6) ? ? yes
F(4) F(5') 1.51(2) ? ? yes
F(4) F(6') 0.83(3) ? ? yes
F(4) C(26) 1.24(1) ? ? yes
F(4') F(5) 1.44(4) ? ? yes
F(4') F(6) 0.74(6) ? ? yes
F(4') C(26) 1.18(2) ? ? yes
F(5) F(6') 1.31(3) ? ? yes
F(5) C(26) 1.45(1) ? ? yes
F(5') F(6) 1.72(2) ? ? yes
F(5') C(26) 1.57(2) ? ? yes
F(6') C(26) 1.16(2) ? ? yes
F(6) C(26) 1.27(1) ? ? yes
F(7) C(27) 1.321(6) ? ? yes
F(8) C(27) 1.320(6) ? ? yes
F(9) C(27) 1.307(6) ? ? yes
F(10) C(31) 1.282(7) ? ? yes
F(11) C(31) 1.310(9) ? ? yes
F(12) C(31) 1.257(8) ? ? yes
F(13) C(32) 1.293(8) ? ? yes
F(14) C(32) 1.294(8) ? ? yes
F(15) C(32) 1.292(7) ? ? yes
F(16) F(16') 1.07(4) ? ? yes
F(16) F(17') 0.92(8) ? ? yes
F(16) C(36) 1.27(2) ? ? yes
F(16') F(18) 1.37(4) ? ? yes
F(16') C(36) 1.25(2) ? ? yes
F(17) F(17') 1.32(9) ? ? yes
F(17) F(18') 1.18(5) ? ? yes
F(17) C(36) 1.28(1) ? ? yes
F(17') C(36) 1.32(4) ? ? yes
F(18) F(18') 1.28(6) ? ? yes
F(18) C(36) 1.29(1) ? ? yes
F(18') C(36) 1.29(3) ? ? yes
O(1) C(1) 1.335(5) ? ? yes
O(2) C(17) 1.331(5) ? ? yes
O(3) C(23) 1.249(6) ? ? yes
O(4) C(25) 1.226(6) ? ? yes
O(5) C(28) 1.242(5) ? ? yes
O(6) C(30) 1.247(6) ? ? yes
O(7) C(33) 1.235(6) ? ? yes
O(8) C(35) 1.242(6) ? ? yes
N(1) C(7) 1.295(6) ? ? yes
N(1) C(8) 1.436(6) ? ? yes
N(2) C(14) 1.479(6) ? ? yes
N(2) C(15) 1.287(6) ? ? yes
C(1) C(2) 1.413(7) ? ? yes
C(1) C(6) 1.373(8) ? ? yes
C(2) C(3) 1.410(7) ? ? yes
C(2) C(7) 1.437(8) ? ? yes
C(3) C(4) 1.360(9) ? ? yes
C(3) H(1) 0.9527 ? ? no
C(4) C(5) 1.37(1) ? ? yes
C(4) H(2) 0.9736 ? ? no
C(5) C(6) 1.381(8) ? ? yes
C(5) H(3) 0.9522 ? ? no
C(6) H(4) 0.9605 ? ? no
C(7) H(5) 0.9616 ? ? no
C(8) C(9) 1.397(7) ? ? yes
C(8) C(13) 1.392(7) ? ? yes
C(9) C(10) 1.379(7) ? ? yes
C(9) C(14) 1.497(7) ? ? yes
C(10) C(11) 1.372(8) ? ? yes
C(10) H(6) 0.9550 ? ? no
C(11) C(12) 1.362(9) ? ? yes
C(11) H(7) 0.9519 ? ? no
C(12) C(13) 1.398(9) ? ? yes
C(12) H(8) 0.9479 ? ? no
C(13) H(9) 0.9597 ? ? no
C(14) H(10) 0.9666 ? ? no
C(14) H(11) 0.9343 ? ? no
C(15) C(16) 1.428(7) ? ? yes
C(15) H(12) 0.9552 ? ? no
C(16) C(17) 1.415(6) ? ? yes
C(16) C(21) 1.415(6) ? ? yes
C(17) C(18) 1.396(7) ? ? yes
C(18) C(19) 1.376(7) ? ? yes
C(18) H(13) 0.9578 ? ? no
C(19) C(20) 1.385(8) ? ? yes
C(19) H(14) 0.9542 ? ? no
C(20) C(21) 1.359(8) ? ? yes
C(20) H(15) 0.9679 ? ? no
C(21) H(16) 0.9598 ? ? no
C(22) C(23) 1.527(7) ? ? yes
C(23) C(24) 1.369(7) ? ? yes
C(24) C(25) 1.404(7) ? ? yes
C(24) H(17) 0.9575 ? ? no
C(25) C(26) 1.525(8) ? ? yes
C(27) C(28) 1.536(7) ? ? yes
C(28) C(29) 1.384(7) ? ? yes
C(29) C(30) 1.377(7) ? ? yes
C(29) H(18) 0.9508 ? ? no
C(30) C(31) 1.527(7) ? ? yes
C(32) C(33) 1.527(8) ? ? yes
C(33) C(34) 1.370(7) ? ? yes
C(34) C(35) 1.388(8) ? ? yes
C(34) H(19) 0.9687 ? ? no
C(35) C(36) 1.529(9) ? ? yes
